data_4071361
loop_
_publ_author_name
'Arita, Sachiko'
'Koike, Takashi'
'Kayaki, Yoshihito'
'Ikariya, Takao'

_publ_section_title
;
 Synthesis and Reactivities of Cp*Ir Amide and Hydride Complexes Bearing
 C&#x2212;N Chelate Ligands
;
_journal_issue 12
_journal_name_full Organometallics
_journal_page_first 2795
_journal_paper_doi 10.1021/om800124f
_journal_volume 27
_journal_year 2008
_chemical_formula_moiety 'C22 H32 Ir N O '
_chemical_formula_sum 'C22 H32 Ir N O'
_chemical_formula_weight 518.72
_space_group_IT_number 2
_symmetry_cell_setting triclinic
_symmetry_Int_Tables_number 2
_symmetry_space_group_name_Hall '-P 1'
_symmetry_space_group_name_H-M 'P -1'
_cell_angle_alpha 90.061(8)
_cell_angle_beta 90.049(4)
_cell_angle_gamma 104.137(10)
_cell_formula_units_Z 4
_cell_length_a 9.092(4)
_cell_length_b 9.101(5)
_cell_length_c 25.409(11)
_cell_measurement_reflns_used 6570
_cell_measurement_temperature 193.1
_cell_measurement_theta_max 27.5
_cell_measurement_theta_min 3.3
_cell_volume 2038.8(17)
_computing_cell_refinement CrystalClear
_computing_data_collection CrystalClear
_computing_data_reduction CrystalStructure
_computing_publication_material 'CrystalStructure 3.8'
_computing_structure_refinement CRYSTALS
_computing_structure_solution SIR97
_diffrn_detector_area_resol_mean 7.31
_diffrn_measured_fraction_theta_full 0.949
_diffrn_measured_fraction_theta_max 0.949
_diffrn_measurement_device_type 'Rigaku Saturn'
_diffrn_measurement_method \w
_diffrn_radiation_type 'Mo K\a'
_diffrn_radiation_wavelength 0.71070
_diffrn_reflns_av_R_equivalents 0.040
_diffrn_reflns_limit_h_max 11
_diffrn_reflns_limit_h_min -8
_diffrn_reflns_limit_k_max 11
_diffrn_reflns_limit_k_min -9
_diffrn_reflns_limit_l_max 32
_diffrn_reflns_limit_l_min -32
_diffrn_reflns_number 15937
_diffrn_reflns_theta_full 27.51
_diffrn_reflns_theta_max 27.51
_exptl_absorpt_coefficient_mu 6.576
_exptl_absorpt_correction_T_max 0.268
_exptl_absorpt_correction_T_min 0.153
_exptl_absorpt_correction_type multi-scan
_exptl_absorpt_process_details 'Jacobson, R. (1998) Private communication'
_exptl_crystal_colour yellow
_exptl_crystal_density_diffrn 1.690
_exptl_crystal_density_method 'not measured'
_exptl_crystal_description platelet
_exptl_crystal_F_000 1024.00
_exptl_crystal_size_max 0.20
_exptl_crystal_size_mid 0.20
_exptl_crystal_size_min 0.20
_refine_diff_density_max 3.12
_refine_diff_density_min -3.13
_refine_ls_extinction_method none
_refine_ls_goodness_of_fit_ref 0.999
_refine_ls_hydrogen_treatment refall
_refine_ls_number_parameters 515
_refine_ls_number_reflns 15937
_refine_ls_R_factor_gt 0.0373
_refine_ls_shift/su_max 0.0000
_refine_ls_structure_factor_coef Fsqd
_refine_ls_weighting_details 'w = 1/[0.0008Fo^2^ + 1.0000\s(Fo^2^)]/(4Fo^2^)'
_refine_ls_weighting_scheme calc
_refine_ls_wR_factor_ref 0.1031
_reflns_number_gt 12564
_reflns_number_total 8888
_reflns_threshold_expression F^2^>2.0\s(F^2^)
_cod_data_source_file om800124f-file003.cif
_cod_data_source_block '__C5Me5IrNH2CMe2CH2COCH3'
_cod_original_cell_volume 2038.7(17)
_cod_original_formula_sum 'C22 H32 Ir N O '
_cod_database_code 4071361

loop_
_symmetry_equiv_pos_site_id
_symmetry_equiv_pos_as_xyz
1 +X,+Y,+Z
2 -X,-Y,-Z

loop_
_atom_site_label
_atom_site_type_symbol
_atom_site_fract_x
_atom_site_fract_y
_atom_site_fract_z
_atom_site_U_iso_or_equiv
_atom_site_adp_type
_atom_site_occupancy
_atom_site_symmetry_multiplicity
_atom_site_calc_flag
_atom_site_refinement_flags
Ir(1) Ir 0.72083(2) 0.05623(2) 0.635600(10) 0.01499(4) Uani 1.00 1 d .
Ir(2) Ir 0.94375(2) 0.27916(2) 0.864390(10) 0.01507(4) Uani 1.00 1 d .
O(1) O 0.8737(4) 0.4127(4) 0.70581(14) 0.0334(10) Uani 1.00 1 d .
O(2) O 0.5871(4) 0.1270(4) 0.79389(14) 0.0336(10) Uani 1.00 1 d .
N(1) N 0.6054(4) 0.1972(4) 0.67684(14) 0.0176(9) Uani 1.00 1 d .
N(2) N 0.8022(4) 0.3940(4) 0.82301(14) 0.0190(9) Uani 1.00 1 d .
C(1) C 0.6631(5) -0.1365(5) 0.58089(19) 0.0252(13) Uani 1.00 1 d .
C(2) C 0.5501(5) -0.1584(4) 0.6207(2) 0.0237(12) Uani 1.00 1 d .
C(3) C 0.6207(6) -0.1719(5) 0.67090(19) 0.0274(13) Uani 1.00 1 d .
C(4) C 0.7751(6) -0.1596(5) 0.6618(2) 0.0264(13) Uani 1.00 1 d .
C(5) C 0.8065(5) -0.1299(5) 0.60667(19) 0.0254(13) Uani 1.00 1 d .
C(6) C 0.6378(7) -0.1316(6) 0.5228(2) 0.0380(16) Uani 1.00 1 d .
C(7) C 0.3821(6) -0.1902(6) 0.6109(2) 0.0479(19) Uani 1.00 1 d .
C(8) C 0.5380(7) -0.2015(5) 0.7222(2) 0.0435(16) Uani 1.00 1 d .
C(9) C 0.8924(7) -0.1752(6) 0.7024(2) 0.0436(18) Uani 1.00 1 d .
C(10) C 0.9529(6) -0.1266(7) 0.5790(2) 0.0478(19) Uani 1.00 1 d .
C(11) C 0.7269(4) 0.2243(4) 0.58265(17) 0.0156(10) Uani 1.00 1 d .
C(12) C 0.8145(5) 0.2512(5) 0.53685(18) 0.0224(12) Uani 1.00 1 d .
C(13) C 0.8144(5) 0.3720(5) 0.50335(18) 0.0280(13) Uani 1.00 1 d .
C(14) C 0.7242(6) 0.4707(5) 0.5146(2) 0.0355(15) Uani 1.00 1 d .
C(15) C 0.6357(6) 0.4482(5) 0.5592(2) 0.0279(13) Uani 1.00 1 d .
C(16) C 0.6347(5) 0.3270(5) 0.59283(18) 0.0195(11) Uani 1.00 1 d .
C(17) C 0.5348(5) 0.2943(4) 0.64127(18) 0.0178(11) Uani 1.00 1 d .
C(18) C 0.3772(5) 0.1994(6) 0.6246(2) 0.0322(14) Uani 1.00 1 d .
C(19) C 0.5208(6) 0.4331(5) 0.6717(2) 0.0330(15) Uani 1.00 1 d .
C(20) C 0.9275(5) 0.1894(5) 0.6714(2) 0.0285(13) Uani 1.00 1 d .
C(21) C 0.9403(5) 0.3515(5) 0.67307(19) 0.0246(12) Uani 1.00 1 d .
C(22) C 1.0372(6) 0.4534(6) 0.6320(2) 0.0410(16) Uani 1.00 1 d .
C(23) C 1.1360(5) 0.3355(6) 0.9186(2) 0.0258(13) Uani 1.00 1 d .
C(24) C 1.1587(5) 0.4503(5) 0.8794(2) 0.0259(13) Uani 1.00 1 d .
C(25) C 1.1720(5) 0.3788(6) 0.8293(2) 0.0274(13) Uani 1.00 1 d .
C(26) C 1.1585(5) 0.2227(6) 0.83738(19) 0.0250(13) Uani 1.00 1 d .
C(27) C 1.1298(5) 0.1926(5) 0.89328(19) 0.0239(12) Uani 1.00 1 d .
C(28) C 1.1319(6) 0.3612(7) 0.9769(2) 0.0400(17) Uani 1.00 1 d .
C(29) C 1.1907(6) 0.6180(6) 0.8892(2) 0.0467(18) Uani 1.00 1 d .
C(30) C 1.2034(5) 0.4615(7) 0.7779(2) 0.0402(16) Uani 1.00 1 d .
C(31) C 1.1755(6) 0.1093(7) 0.7968(2) 0.049(2) Uani 1.00 1 d .
C(32) C 1.1265(6) 0.0457(6) 0.9204(2) 0.0448(18) Uani 1.00 1 d .
C(33) C 0.7748(4) 0.2744(4) 0.91756(17) 0.0169(11) Uani 1.00 1 d .
C(34) C 0.7494(5) 0.1848(5) 0.96320(19) 0.0237(12) Uani 1.00 1 d .
C(35) C 0.6274(5) 0.1855(5) 0.99684(19) 0.0295(13) Uani 1.00 1 d .
C(36) C 0.5287(5) 0.2744(6) 0.9854(2) 0.0326(14) Uani 1.00 1 d .
C(37) C 0.5516(5) 0.3639(6) 0.9409(2) 0.0298(14) Uani 1.00 1 d .
C(38) C 0.6734(4) 0.3652(5) 0.90701(17) 0.0175(11) Uani 1.00 1 d .
C(39) C 0.7078(4) 0.4666(5) 0.85909(18) 0.0181(11) Uani 1.00 1 d .
C(40) C 0.8008(6) 0.6234(5) 0.8758(2) 0.0327(15) Uani 1.00 1 d .
C(41) C 0.5661(5) 0.4786(6) 0.8281(2) 0.0354(16) Uani 1.00 1 d .
C(42) C 0.8109(5) 0.0729(5) 0.8283(2) 0.0273(13) Uani 1.00 1 d .
C(43) C 0.6478(5) 0.0598(5) 0.82720(18) 0.0238(12) Uani 1.00 1 d .
C(44) C 0.5481(6) -0.0385(6) 0.8680(2) 0.0386(16) Uani 1.00 1 d .
H(1) H 0.5271 0.1345 0.6972 0.021 Uiso 1.00 1 c R
H(2) H 0.6756 0.2619 0.6996 0.021 Uiso 1.00 1 c R
H(3) H 0.5335 -0.1384 0.5162 0.047 Uiso 1.00 1 c R
H(4) H 0.6664 -0.2145 0.5065 0.047 Uiso 1.00 1 c R
H(5) H 0.6971 -0.0392 0.5089 0.047 Uiso 1.00 1 c R
H(6) H 0.3295 -0.2082 0.6435 0.055 Uiso 1.00 1 c R
H(7) H 0.3516 -0.2771 0.5890 0.056 Uiso 1.00 1 c R
H(8) H 0.3590 -0.1055 0.5940 0.056 Uiso 1.00 1 c R
H(9) H 0.6082 -0.2043 0.7497 0.050 Uiso 1.00 1 c R
H(10) H 0.4650 -0.2960 0.7204 0.050 Uiso 1.00 1 c R
H(11) H 0.4882 -0.1230 0.7290 0.050 Uiso 1.00 1 c R
H(12) H 0.9871 -0.1684 0.6855 0.056 Uiso 1.00 1 c R
H(13) H 0.8607 -0.2707 0.7193 0.056 Uiso 1.00 1 c R
H(14) H 0.9029 -0.0965 0.7277 0.056 Uiso 1.00 1 c R
H(15) H 0.9391 -0.1204 0.5421 0.060 Uiso 1.00 1 c R
H(16) H 0.9840 -0.2164 0.5870 0.060 Uiso 1.00 1 c R
H(17) H 1.0284 -0.0409 0.5906 0.060 Uiso 1.00 1 c R
H(18) H 0.8765 0.1845 0.5283 0.027 Uiso 1.00 1 c R
H(19) H 0.8762 0.3868 0.4727 0.032 Uiso 1.00 1 c R
H(20) H 0.7234 0.5531 0.4918 0.042 Uiso 1.00 1 c R
H(21) H 0.5746 0.5164 0.5671 0.035 Uiso 1.00 1 c R
H(22) H 0.3860 0.1459 0.5931 0.038 Uiso 1.00 1 c R
H(23) H 0.3115 0.2645 0.6189 0.038 Uiso 1.00 1 c R
H(24) H 0.3369 0.1292 0.6517 0.038 Uiso 1.00 1 c R
H(25) H 0.4254 0.4126 0.6890 0.043 Uiso 1.00 1 c R
H(26) H 0.5284 0.5156 0.6482 0.043 Uiso 1.00 1 c R
H(27) H 0.5998 0.4582 0.6971 0.043 Uiso 1.00 1 c R
H(28) H 0.9324 0.1548 0.7065 0.033 Uiso 1.00 1 c R
H(29) H 1.0110 0.1726 0.6519 0.033 Uiso 1.00 1 c R
H(30) H 0.9768 0.4604 0.6020 0.047 Uiso 1.00 1 c R
H(31) H 1.1190 0.4115 0.6220 0.047 Uiso 1.00 1 c R
H(32) H 1.0760 0.5516 0.6464 0.047 Uiso 1.00 1 c R
H(33) H 0.8644 0.4709 0.8020 0.023 Uiso 1.00 1 c R
H(34) H 0.7358 0.3232 0.8010 0.023 Uiso 1.00 1 c R
H(35) H 1.1392 0.4654 0.9836 0.049 Uiso 1.00 1 c R
H(36) H 1.2146 0.3322 0.9932 0.049 Uiso 1.00 1 c R
H(37) H 1.0392 0.3022 0.9908 0.049 Uiso 1.00 1 c R
H(38) H 1.2090 0.6705 0.8567 0.054 Uiso 1.00 1 c R
H(39) H 1.2776 0.6482 0.9111 0.054 Uiso 1.00 1 c R
H(40) H 1.1060 0.6413 0.9061 0.054 Uiso 1.00 1 c R
H(41) H 1.2067 0.3913 0.7505 0.046 Uiso 1.00 1 c R
H(42) H 1.2981 0.5341 0.7799 0.047 Uiso 1.00 1 c R
H(43) H 1.1253 0.5116 0.7708 0.047 Uiso 1.00 1 c R
H(44) H 1.1678 0.0138 0.8131 0.062 Uiso 1.00 1 c R
H(45) H 1.2716 0.1417 0.7803 0.062 Uiso 1.00 1 c R
H(46) H 1.0975 0.1004 0.7713 0.062 Uiso 1.00 1 c R
H(47) H 1.1198 0.0586 0.9574 0.056 Uiso 1.00 1 c R
H(48) H 1.2166 0.0149 0.9124 0.056 Uiso 1.00 1 c R
H(49) H 1.0409 -0.0294 0.9086 0.056 Uiso 1.00 1 c R
H(50) H 0.8161 0.1224 0.9714 0.028 Uiso 1.00 1 c R
H(51) H 0.6127 0.1243 1.0276 0.034 Uiso 1.00 1 c R
H(52) H 0.4457 0.2743 1.0081 0.040 Uiso 1.00 1 c R
H(53) H 0.4837 0.4254 0.9331 0.036 Uiso 1.00 1 c R
H(54) H 0.8549 0.6147 0.9072 0.040 Uiso 1.00 1 c R
H(55) H 0.7346 0.6878 0.8819 0.040 Uiso 1.00 1 c R
H(56) H 0.8706 0.6650 0.8488 0.040 Uiso 1.00 1 c R
H(57) H 0.5858 0.5727 0.8101 0.046 Uiso 1.00 1 c R
H(58) H 0.4840 0.4723 0.8518 0.046 Uiso 1.00 1 c R
H(59) H 0.5407 0.3980 0.8034 0.046 Uiso 1.00 1 c R
H(60) H 0.8447 0.0693 0.7930 0.033 Uiso 1.00 1 c R
H(61) H 0.8288 -0.0109 0.8473 0.032 Uiso 1.00 1 c R
H(62) H 0.5401 0.0211 0.8980 0.045 Uiso 1.00 1 c R
H(63) H 0.5917 -0.1192 0.8779 0.045 Uiso 1.00 1 c R
H(64) H 0.4501 -0.0787 0.8535 0.044 Uiso 1.00 1 c R

loop_
_atom_site_aniso_label
_atom_site_aniso_U_11
_atom_site_aniso_U_22
_atom_site_aniso_U_33
_atom_site_aniso_U_12
_atom_site_aniso_U_13
_atom_site_aniso_U_23
Ir(1) 0.01883(11) 0.01184(9) 0.01460(9) 0.00433(7) -0.00002(7) 0.00049(6)
Ir(2) 0.01218(10) 0.01872(10) 0.01466(9) 0.00444(7) -0.00035(6) 0.00074(7)
O(1) 0.037(2) 0.030(2) 0.029(2) -0.0002(16) -0.0011(15) -0.0127(15)
O(2) 0.032(2) 0.036(2) 0.030(2) 0.0032(16) -0.0115(15) -0.0023(16)
N(1) 0.019(2) 0.0154(18) 0.0180(18) 0.0039(15) 0.0013(14) -0.0050(14)
N(2) 0.020(2) 0.0203(19) 0.0165(18) 0.0051(16) -0.0009(14) 0.0035(14)
C(1) 0.041(3) 0.014(2) 0.024(2) 0.013(2) -0.002(2) -0.0021(18)
C(2) 0.028(2) 0.010(2) 0.033(2) 0.0040(19) -0.006(2) -0.0012(18)
C(3) 0.048(3) 0.013(2) 0.020(2) 0.004(2) 0.003(2) 0.0002(17)
C(4) 0.038(3) 0.013(2) 0.030(2) 0.012(2) -0.005(2) -0.0014(19)
C(5) 0.037(3) 0.020(2) 0.023(2) 0.015(2) 0.001(2) -0.0017(18)
C(6) 0.068(4) 0.026(2) 0.022(2) 0.015(2) -0.009(2) -0.005(2)
C(7) 0.043(3) 0.024(3) 0.071(4) -0.002(2) -0.008(3) -0.002(2)
C(8) 0.069(4) 0.020(2) 0.035(3) -0.002(2) 0.019(2) 0.004(2)
C(9) 0.064(4) 0.033(3) 0.042(3) 0.028(3) -0.026(3) -0.007(2)
C(10) 0.053(4) 0.039(3) 0.057(4) 0.022(3) 0.020(3) -0.005(2)
C(11) 0.015(2) 0.015(2) 0.017(2) 0.0037(17) -0.0025(16) 0.0009(16)
C(12) 0.028(2) 0.021(2) 0.019(2) 0.0075(19) 0.0020(18) 0.0002(18)
C(13) 0.038(3) 0.029(2) 0.014(2) 0.002(2) 0.0025(19) 0.0038(18)
C(14) 0.046(3) 0.023(2) 0.036(3) 0.006(2) -0.002(2) 0.013(2)
C(15) 0.037(3) 0.020(2) 0.030(2) 0.014(2) -0.002(2) 0.002(2)
C(16) 0.023(2) 0.015(2) 0.019(2) 0.0020(18) -0.0043(17) 0.0021(17)
C(17) 0.017(2) 0.015(2) 0.023(2) 0.0068(18) -0.0009(17) -0.0028(17)
C(18) 0.024(2) 0.031(2) 0.040(3) 0.004(2) -0.009(2) -0.002(2)
C(19) 0.041(3) 0.026(2) 0.038(3) 0.022(2) 0.003(2) -0.002(2)
C(20) 0.023(2) 0.023(2) 0.037(2) 0.002(2) -0.006(2) -0.001(2)
C(21) 0.023(2) 0.021(2) 0.025(2) -0.0025(19) -0.0150(19) -0.0025(19)
C(22) 0.034(3) 0.042(3) 0.042(3) -0.002(2) 0.001(2) 0.005(2)
C(23) 0.010(2) 0.038(2) 0.031(2) 0.009(2) -0.0024(18) -0.005(2)
C(24) 0.013(2) 0.030(2) 0.036(2) 0.006(2) -0.0046(19) -0.004(2)
C(25) 0.007(2) 0.047(3) 0.026(2) 0.001(2) -0.0053(17) 0.006(2)
C(26) 0.012(2) 0.044(3) 0.023(2) 0.017(2) 0.0003(18) -0.008(2)
C(27) 0.014(2) 0.035(2) 0.028(2) 0.014(2) -0.0027(18) 0.005(2)
C(28) 0.027(3) 0.068(4) 0.028(2) 0.017(2) -0.008(2) -0.011(2)
C(29) 0.022(3) 0.036(3) 0.076(4) -0.004(2) -0.009(2) -0.005(3)
C(30) 0.016(2) 0.069(4) 0.031(2) 0.002(2) -0.000(2) 0.013(2)
C(31) 0.027(3) 0.066(4) 0.062(4) 0.028(3) -0.006(2) -0.030(3)
C(32) 0.035(3) 0.050(3) 0.054(4) 0.019(2) -0.006(2) 0.017(3)
C(33) 0.011(2) 0.019(2) 0.020(2) 0.0024(17) 0.0006(16) -0.0005(17)
C(34) 0.023(2) 0.025(2) 0.022(2) 0.0030(19) -0.0020(18) 0.0015(19)
C(35) 0.033(2) 0.035(2) 0.017(2) 0.002(2) 0.007(2) 0.001(2)
C(36) 0.025(2) 0.047(3) 0.029(2) 0.015(2) 0.010(2) -0.003(2)
C(37) 0.020(2) 0.038(3) 0.033(2) 0.010(2) 0.001(2) 0.001(2)
C(38) 0.013(2) 0.021(2) 0.018(2) 0.0040(18) -0.0057(16) -0.0030(17)
C(39) 0.010(2) 0.026(2) 0.020(2) 0.0058(18) -0.0002(16) 0.0002(18)
C(40) 0.036(3) 0.024(2) 0.039(3) 0.009(2) -0.002(2) 0.003(2)
C(41) 0.026(3) 0.045(3) 0.044(3) 0.025(2) -0.006(2) 0.001(2)
C(42) 0.018(2) 0.026(2) 0.038(2) 0.004(2) 0.001(2) -0.007(2)
C(43) 0.025(2) 0.023(2) 0.020(2) -0.001(2) -0.0047(19) -0.0100(18)
C(44) 0.036(3) 0.035(3) 0.040(3) -0.001(2) 0.007(2) -0.004(2)

loop_
_atom_type_symbol
_atom_type_description
_atom_type_scat_dispersion_real
_atom_type_scat_dispersion_imag
_atom_type_scat_source
C C 0.003 0.002
;
International Tables for Crystallography
(1992, Vol. C, Tables 4.2.6.8 and 6.1.1.4)
;
H H 0.000 0.000
;
International Tables for Crystallography
(1992, Vol. C, Table 6.1.1.4)
;
Ir Ir -1.444 7.990
;
International Tables for Crystallography
(1992, Vol. C, Tables 4.2.6.8 and 6.1.1.4)
;
N N 0.006 0.003
;
International Tables for Crystallography
(1992, Vol. C, Tables 4.2.6.8 and 6.1.1.4)
;
O O 0.011 0.006
;
International Tables for Crystallography
(1992, Vol. C, Tables 4.2.6.8 and 6.1.1.4)
;

loop_
_geom_angle_atom_site_label_1
_geom_angle_atom_site_label_2
_geom_angle_atom_site_label_3
_geom_angle
_geom_angle_publ_flag
N(1) Ir(1) C(1) 137.50(17) yes
N(1) Ir(1) C(2) 105.89(16) yes
N(1) Ir(1) C(3) 102.30(16) yes
N(1) Ir(1) C(4) 129.08(16) yes
N(1) Ir(1) C(5) 165.68(15) yes
N(1) Ir(1) C(11) 78.36(16) yes
N(1) Ir(1) C(20) 86.85(17) yes
C(1) Ir(1) C(2) 37.63(18) yes
C(1) Ir(1) C(3) 63.29(17) yes
C(1) Ir(1) C(4) 63.22(18) yes
C(1) Ir(1) C(5) 38.79(19) yes
C(1) Ir(1) C(11) 98.02(17) yes
C(1) Ir(1) C(20) 135.7(2) yes
C(2) Ir(1) C(3) 37.91(18) yes
C(2) Ir(1) C(4) 62.19(18) yes
C(2) Ir(1) C(5) 63.83(18) yes
C(2) Ir(1) C(11) 115.94(17) yes
C(2) Ir(1) C(20) 152.86(19) yes
C(3) Ir(1) C(4) 36.4(2) yes
C(3) Ir(1) C(5) 63.41(18) yes
C(3) Ir(1) C(11) 153.49(17) yes
C(3) Ir(1) C(20) 116.72(19) yes
C(4) Ir(1) C(5) 38.23(18) yes
C(4) Ir(1) C(11) 152.55(18) yes
C(4) Ir(1) C(20) 91.07(18) yes
C(5) Ir(1) C(11) 114.66(18) yes
C(5) Ir(1) C(20) 98.69(19) yes
C(11) Ir(1) C(20) 89.78(17) yes
N(2) Ir(2) C(23) 137.92(17) yes
N(2) Ir(2) C(24) 105.96(16) yes
N(2) Ir(2) C(25) 102.46(16) yes
N(2) Ir(2) C(26) 128.79(16) yes
N(2) Ir(2) C(27) 165.84(15) yes
N(2) Ir(2) C(33) 78.17(16) yes
N(2) Ir(2) C(42) 86.62(17) yes
C(23) Ir(2) C(24) 37.75(19) yes
C(23) Ir(2) C(25) 63.08(17) yes
C(23) Ir(2) C(26) 63.63(18) yes
C(23) Ir(2) C(27) 38.68(19) yes
C(23) Ir(2) C(33) 98.20(17) yes
C(23) Ir(2) C(42) 135.5(2) yes
C(24) Ir(2) C(25) 37.93(19) yes
C(24) Ir(2) C(26) 62.96(18) yes
C(24) Ir(2) C(27) 64.12(19) yes
C(24) Ir(2) C(33) 115.66(17) yes
C(24) Ir(2) C(42) 152.78(19) yes
C(25) Ir(2) C(26) 36.70(19) yes
C(25) Ir(2) C(27) 63.43(18) yes
C(25) Ir(2) C(33) 153.23(17) yes
C(25) Ir(2) C(42) 116.53(19) yes
C(26) Ir(2) C(27) 38.60(17) yes
C(26) Ir(2) C(33) 153.01(18) yes
C(26) Ir(2) C(42) 90.23(18) yes
C(27) Ir(2) C(33) 114.82(18) yes
C(27) Ir(2) C(42) 98.48(19) yes
C(33) Ir(2) C(42) 90.24(17) yes
Ir(1) N(1) C(17) 113.7(2) yes
Ir(2) N(2) C(39) 113.0(2) yes
Ir(1) C(1) C(2) 71.7(2) yes
Ir(1) C(1) C(5) 69.2(2) yes
Ir(1) C(1) C(6) 127.5(3) yes
C(2) C(1) C(5) 107.3(4) yes
C(2) C(1) C(6) 126.6(4) yes
C(5) C(1) C(6) 126.0(4) yes
Ir(1) C(2) C(1) 70.7(2) yes
Ir(1) C(2) C(3) 72.2(2) yes
Ir(1) C(2) C(7) 131.2(3) yes
C(1) C(2) C(3) 108.6(4) yes
C(1) C(2) C(7) 125.1(4) yes
C(3) C(2) C(7) 125.4(4) yes
Ir(1) C(3) C(2) 69.8(2) yes
Ir(1) C(3) C(4) 71.7(2) yes
Ir(1) C(3) C(8) 126.1(3) yes
C(2) C(3) C(4) 107.7(4) yes
C(2) C(3) C(8) 124.7(5) yes
C(4) C(3) C(8) 127.5(4) yes
Ir(1) C(4) C(3) 71.9(2) yes
Ir(1) C(4) C(5) 67.8(2) yes
Ir(1) C(4) C(9) 126.6(3) yes
C(3) C(4) C(5) 108.9(4) yes
C(3) C(4) C(9) 126.5(4) yes
C(5) C(4) C(9) 124.5(4) yes
Ir(1) C(5) C(1) 72.1(3) yes
Ir(1) C(5) C(4) 74.0(3) yes
Ir(1) C(5) C(10) 129.2(3) yes
C(1) C(5) C(4) 107.2(4) yes
C(1) C(5) C(10) 125.1(4) yes
C(4) C(5) C(10) 126.4(5) yes
Ir(1) C(11) C(12) 126.5(3) yes
Ir(1) C(11) C(16) 117.5(3) yes
C(12) C(11) C(16) 115.9(4) yes
C(11) C(12) C(13) 122.6(4) yes
C(12) C(13) C(14) 120.0(4) yes
C(13) C(14) C(15) 119.4(4) yes
C(14) C(15) C(16) 120.9(5) yes
C(11) C(16) C(15) 121.1(4) yes
C(11) C(16) C(17) 116.1(3) yes
C(15) C(16) C(17) 122.8(4) yes
N(1) C(17) C(16) 106.3(3) yes
N(1) C(17) C(18) 107.7(3) yes
N(1) C(17) C(19) 108.5(3) yes
C(16) C(17) C(18) 108.6(3) yes
C(16) C(17) C(19) 114.8(3) yes
C(18) C(17) C(19) 110.6(4) yes
Ir(1) C(20) C(21) 115.0(3) yes
O(1) C(21) C(20) 123.3(4) yes
O(1) C(21) C(22) 117.4(4) yes
C(20) C(21) C(22) 119.3(4) yes
Ir(2) C(23) C(24) 72.2(2) yes
Ir(2) C(23) C(27) 69.8(2) yes
Ir(2) C(23) C(28) 127.5(3) yes
C(24) C(23) C(27) 108.5(4) yes
C(24) C(23) C(28) 125.7(5) yes
C(27) C(23) C(28) 125.7(4) yes
Ir(2) C(24) C(23) 70.0(2) yes
Ir(2) C(24) C(25) 72.0(2) yes
Ir(2) C(24) C(29) 131.4(3) yes
C(23) C(24) C(25) 107.5(4) yes
C(23) C(24) C(29) 125.9(5) yes
C(25) C(24) C(29) 125.8(4) yes
Ir(2) C(25) C(24) 70.1(2) yes
Ir(2) C(25) C(26) 71.9(2) yes
Ir(2) C(25) C(30) 126.6(3) yes
C(24) C(25) C(26) 109.1(4) yes
C(24) C(25) C(30) 124.5(5) yes
C(26) C(25) C(30) 126.3(4) yes
Ir(2) C(26) C(25) 71.4(2) yes
Ir(2) C(26) C(27) 67.6(2) yes
Ir(2) C(26) C(31) 127.8(3) yes
C(25) C(26) C(27) 107.5(4) yes
C(25) C(26) C(31) 126.6(4) yes
C(27) C(26) C(31) 125.9(5) yes
Ir(2) C(27) C(23) 71.5(3) yes
Ir(2) C(27) C(26) 73.8(2) yes
Ir(2) C(27) C(32) 129.4(3) yes
C(23) C(27) C(26) 107.4(4) yes
C(23) C(27) C(32) 126.0(4) yes
C(26) C(27) C(32) 125.5(5) yes
Ir(2) C(33) C(34) 125.2(3) yes
Ir(2) C(33) C(38) 117.4(3) yes
C(34) C(33) C(38) 117.4(4) yes
C(33) C(34) C(35) 121.4(4) yes
C(34) C(35) C(36) 120.2(4) yes
C(35) C(36) C(37) 119.6(4) yes
C(36) C(37) C(38) 121.0(5) yes
C(33) C(38) C(37) 120.5(4) yes
C(33) C(38) C(39) 116.3(3) yes
C(37) C(38) C(39) 123.1(4) yes
N(2) C(39) C(38) 106.0(3) yes
N(2) C(39) C(40) 109.4(3) yes
N(2) C(39) C(41) 107.2(3) yes
C(38) C(39) C(40) 109.3(3) yes
C(38) C(39) C(41) 113.7(3) yes
C(40) C(39) C(41) 110.9(4) yes
Ir(2) C(42) C(43) 114.7(3) yes
O(2) C(43) C(42) 122.2(4) yes
O(2) C(43) C(44) 118.7(4) yes
C(42) C(43) C(44) 119.0(4) yes
Ir(1) N(1) H(1) 108.3 no
Ir(1) N(1) H(2) 108.5 no
C(17) N(1) H(1) 108.4 no
C(17) N(1) H(2) 108.5 no
H(1) N(1) H(2) 109.5 no
Ir(2) N(2) H(33) 108.5 no
Ir(2) N(2) H(34) 108.6 no
C(39) N(2) H(33) 108.6 no
C(39) N(2) H(34) 108.6 no
H(33) N(2) H(34) 109.5 no
C(1) C(6) H(3) 109.3(5) no
C(1) C(6) H(4) 109.4(6) no
C(1) C(6) H(5) 109.6(5) no
H(3) C(6) H(4) 109.5(6) no
H(3) C(6) H(5) 109.5(7) no
H(4) C(6) H(5) 109.5(7) no
C(2) C(7) H(6) 109.6(6) no
C(2) C(7) H(7) 109.4(6) no
C(2) C(7) H(8) 109.5(5) no
H(6) C(7) H(7) 109.5(7) no
H(6) C(7) H(8) 109.5(8) no
H(7) C(7) H(8) 109.5(8) no
C(3) C(8) H(9) 109.5(6) no
C(3) C(8) H(10) 109.4(6) no
C(3) C(8) H(11) 109.5(6) no
H(9) C(8) H(10) 109.5(7) no
H(9) C(8) H(11) 109.5(7) no
H(10) C(8) H(11) 109.5(8) no
C(4) C(9) H(12) 109.6(6) no
C(4) C(9) H(13) 109.4(6) no
C(4) C(9) H(14) 109.4(7) no
H(12) C(9) H(13) 109.5(8) no
H(12) C(9) H(14) 109.5(7) no
H(13) C(9) H(14) 109.5(7) no
C(5) C(10) H(15) 109.5(6) no
C(5) C(10) H(16) 109.4(6) no
C(5) C(10) H(17) 109.4(7) no
H(15) C(10) H(16) 109.5(8) no
H(15) C(10) H(17) 109.5(8) no
H(16) C(10) H(17) 109.5(8) no
C(11) C(12) H(18) 118.7(5) no
C(13) C(12) H(18) 118.7(5) no
C(12) C(13) H(19) 120.0(6) no
C(14) C(13) H(19) 120.0(6) no
C(13) C(14) H(20) 120.3(6) no
C(15) C(14) H(20) 120.3(6) no
C(14) C(15) H(21) 119.5(5) no
C(16) C(15) H(21) 119.6(5) no
C(17) C(18) H(22) 109.5(5) no
C(17) C(18) H(23) 109.5(5) no
C(17) C(18) H(24) 109.4(5) no
H(22) C(18) H(23) 109.5(7) no
H(22) C(18) H(24) 109.5(6) no
H(23) C(18) H(24) 109.5(6) no
C(17) C(19) H(25) 109.4(5) no
C(17) C(19) H(26) 109.5(5) no
C(17) C(19) H(27) 109.5(6) no
H(25) C(19) H(26) 109.5(7) no
H(25) C(19) H(27) 109.5(7) no
H(26) C(19) H(27) 109.5(6) no
Ir(1) C(20) H(28) 108.1(4) no
Ir(1) C(20) H(29) 108.0(4) no
C(21) C(20) H(28) 108.2(5) no
C(21) C(20) H(29) 108.0(5) no
H(28) C(20) H(29) 109.5(7) no
C(21) C(22) H(30) 109.5(5) no
C(21) C(22) H(31) 109.4(6) no
C(21) C(22) H(32) 109.5(6) no
H(30) C(22) H(31) 109.5(8) no
H(30) C(22) H(32) 109.5(8) no
H(31) C(22) H(32) 109.5(7) no
C(23) C(28) H(35) 109.4(6) no
C(23) C(28) H(36) 109.6(6) no
C(23) C(28) H(37) 109.5(5) no
H(35) C(28) H(36) 109.5(7) no
H(35) C(28) H(37) 109.5(8) no
H(36) C(28) H(37) 109.5(7) no
C(24) C(29) H(38) 109.5(6) no
C(24) C(29) H(39) 109.4(6) no
C(24) C(29) H(40) 109.5(5) no
H(38) C(29) H(39) 109.5(7) no
H(38) C(29) H(40) 109.5(8) no
H(39) C(29) H(40) 109.5(8) no
C(25) C(30) H(41) 109.5(6) no
C(25) C(30) H(42) 109.4(5) no
C(25) C(30) H(43) 109.5(5) no
H(41) C(30) H(42) 109.5(7) no
H(41) C(30) H(43) 109.5(7) no
H(42) C(30) H(43) 109.5(8) no
C(26) C(31) H(44) 109.6(7) no
C(26) C(31) H(45) 109.5(6) no
C(26) C(31) H(46) 109.2(7) no
H(44) C(31) H(45) 109.5(8) no
H(44) C(31) H(46) 109.5(7) no
H(45) C(31) H(46) 109.5(8) no
C(27) C(32) H(47) 109.5(6) no
C(27) C(32) H(48) 109.5(6) no
C(27) C(32) H(49) 109.4(7) no
H(47) C(32) H(48) 109.5(8) no
H(47) C(32) H(49) 109.5(7) no
H(48) C(32) H(49) 109.5(8) no
C(33) C(34) H(50) 119.3(5) no
C(35) C(34) H(50) 119.3(5) no
C(34) C(35) H(51) 119.9(6) no
C(36) C(35) H(51) 119.9(6) no
C(35) C(36) H(52) 120.2(6) no
C(37) C(36) H(52) 120.2(6) no
C(36) C(37) H(53) 119.5(6) no
C(38) C(37) H(53) 119.5(5) no
C(39) C(40) H(54) 109.5(5) no
C(39) C(40) H(55) 109.4(5) no
C(39) C(40) H(56) 109.5(5) no
H(54) C(40) H(55) 109.5(7) no
H(54) C(40) H(56) 109.5(7) no
H(55) C(40) H(56) 109.5(7) no
C(39) C(41) H(57) 109.6(5) no
C(39) C(41) H(58) 109.4(6) no
C(39) C(41) H(59) 109.4(6) no
H(57) C(41) H(58) 109.5(8) no
H(57) C(41) H(59) 109.5(7) no
H(58) C(41) H(59) 109.5(6) no
Ir(2) C(42) H(60) 108.1(4) no
Ir(2) C(42) H(61) 108.2(4) no
C(43) C(42) H(60) 108.1(5) no
C(43) C(42) H(61) 108.2(4) no
H(60) C(42) H(61) 109.5(7) no
C(43) C(44) H(62) 109.3 no
C(43) C(44) H(63) 109.6 no
C(43) C(44) H(64) 109.5 no
H(62) C(44) H(63) 109.5 no
H(62) C(44) H(64) 109.5 no
H(63) C(44) H(64) 109.5 no

loop_
_geom_bond_atom_site_label_1
_geom_bond_atom_site_label_2
_geom_bond_distance
_geom_bond_publ_flag
Ir(1) N(1) 2.122(3) yes
Ir(1) C(1) 2.197(4) yes
Ir(1) C(2) 2.210(4) yes
Ir(1) C(3) 2.242(4) yes
Ir(1) C(4) 2.241(5) yes
Ir(1) C(5) 2.158(5) yes
Ir(1) C(11) 2.029(4) yes
Ir(1) C(20) 2.170(4) yes
Ir(2) N(2) 2.124(4) yes
Ir(2) C(23) 2.184(4) yes
Ir(2) C(24) 2.213(4) yes
Ir(2) C(25) 2.239(4) yes
Ir(2) C(26) 2.245(5) yes
Ir(2) C(27) 2.161(5) yes
Ir(2) C(33) 2.039(4) yes
Ir(2) C(42) 2.171(4) yes
O(1) C(21) 1.238(6) yes
O(2) C(43) 1.249(6) yes
N(1) C(17) 1.512(6) yes
N(2) C(39) 1.513(6) yes
C(1) C(2) 1.421(7) yes
C(1) C(5) 1.447(7) yes
C(1) C(6) 1.495(7) yes
C(2) C(3) 1.446(7) yes
C(2) C(7) 1.504(7) yes
C(3) C(4) 1.400(7) yes
C(3) C(8) 1.496(7) yes
C(4) C(5) 1.443(6) yes
C(4) C(9) 1.514(8) yes
C(5) C(10) 1.499(8) yes
C(11) C(12) 1.398(6) yes
C(11) C(16) 1.423(7) yes
C(12) C(13) 1.391(6) yes
C(13) C(14) 1.387(8) yes
C(14) C(15) 1.376(7) yes
C(15) C(16) 1.395(6) yes
C(16) C(17) 1.516(6) yes
C(17) C(18) 1.540(6) yes
C(17) C(19) 1.512(7) yes
C(20) C(21) 1.453(7) yes
C(21) C(22) 1.526(7) yes
C(23) C(24) 1.423(7) yes
C(23) C(27) 1.439(7) yes
C(23) C(28) 1.501(7) yes
C(24) C(25) 1.447(7) yes
C(24) C(29) 1.503(7) yes
C(25) C(26) 1.411(7) yes
C(25) C(30) 1.499(7) yes
C(26) C(27) 1.458(6) yes
C(26) C(31) 1.492(8) yes
C(27) C(32) 1.498(8) yes
C(33) C(34) 1.405(6) yes
C(33) C(38) 1.406(6) yes
C(34) C(35) 1.401(7) yes
C(35) C(36) 1.379(8) yes
C(36) C(37) 1.380(7) yes
C(37) C(38) 1.401(6) yes
C(38) C(39) 1.515(6) yes
C(39) C(40) 1.529(6) yes
C(39) C(41) 1.536(7) yes
C(42) C(43) 1.459(6) yes
C(43) C(44) 1.517(6) yes
N(1) H(1) 0.950 no
N(1) H(2) 0.950 no
N(2) H(33) 0.950 no
N(2) H(34) 0.950 no
C(6) H(3) 0.950(9) no
C(6) H(4) 0.950(8) no
C(6) H(5) 0.950(7) no
C(7) H(6) 0.950(9) no
C(7) H(7) 0.950(8) no
C(7) H(8) 0.950(9) no
C(8) H(9) 0.950(8) no
C(8) H(10) 0.950(7) no
C(8) H(11) 0.950(9) no
C(9) H(12) 0.950(9) no
C(9) H(13) 0.950(8) no
C(9) H(14) 0.950(8) no
C(10) H(15) 0.950(9) no
C(10) H(16) 0.950(9) no
C(10) H(17) 0.950(8) no
C(12) H(18) 0.950(7) no
C(13) H(19) 0.950(6) no
C(14) H(20) 0.950(7) no
C(15) H(21) 0.950(8) no
C(18) H(22) 0.950(7) no
C(18) H(23) 0.950(8) no
C(18) H(24) 0.950(7) no
C(19) H(25) 0.950(7) no
C(19) H(26) 0.950(7) no
C(19) H(27) 0.950(7) no
C(20) H(28) 0.950(7) no
C(20) H(29) 0.950(7) no
C(22) H(30) 0.950(8) no
C(22) H(31) 0.950(9) no
C(22) H(32) 0.950(8) no
C(28) H(35) 0.950(9) no
C(28) H(36) 0.950(8) no
C(28) H(37) 0.950(7) no
C(29) H(38) 0.950(9) no
C(29) H(39) 0.950(8) no
C(29) H(40) 0.950(9) no
C(30) H(41) 0.950(8) no
C(30) H(42) 0.950(7) no
C(30) H(43) 0.950(9) no
C(31) H(44) 0.950(9) no
C(31) H(45) 0.950(8) no
C(31) H(46) 0.950(8) no
C(32) H(47) 0.950(9) no
C(32) H(48) 0.950(9) no
C(32) H(49) 0.950(7) no
C(34) H(50) 0.950(7) no
C(35) H(51) 0.950(7) no
C(36) H(52) 0.950(7) no
C(37) H(53) 0.950(8) no
C(40) H(54) 0.950(8) no
C(40) H(55) 0.950(8) no
C(40) H(56) 0.950(7) no
C(41) H(57) 0.950(8) no
C(41) H(58) 0.950(7) no
C(41) H(59) 0.950(8) no
C(42) H(60) 0.950(7) no
C(42) H(61) 0.950(7) no
C(44) H(62) 0.950 no
C(44) H(63) 0.950 no
C(44) H(64) 0.950 no

loop_
_geom_contact_atom_site_label_1
_geom_contact_atom_site_label_2
_geom_contact_distance
_geom_contact_site_symmetry_2
O(1) N(2) 3.045(5) .
O(1) C(30) 3.446(6) .
O(2) N(1) 3.039(5) .
O(2) C(8) 3.434(6) .
N(1) O(2) 3.039(5) .
N(2) O(1) 3.045(5) .
C(3) C(19) 3.486(6) 1_545
C(7) C(13) 3.591(7) 2_656
C(8) O(2) 3.434(6) .
C(8) C(19) 3.531(7) 1_545
C(8) C(43) 3.549(7) .
C(13) C(7) 3.591(7) 2_656
C(19) C(3) 3.486(6) 1_565
C(19) C(8) 3.531(7) 1_565
C(21) C(30) 3.554(7) .
C(25) C(41) 3.475(6) 1_655
C(29) C(35) 3.585(8) 2_767
C(30) O(1) 3.446(6) .
C(30) C(21) 3.554(7) .
C(30) C(41) 3.503(7) 1_655
C(35) C(29) 3.585(8) 2_767
C(41) C(25) 3.475(6) 1_455
C(41) C(30) 3.503(7) 1_455
C(43) C(8) 3.549(7) .
O(1) H(13) 2.933(7) 1_565
O(1) H(33) 2.506 .
O(1) H(34) 2.755 .
O(1) H(41) 3.283(6) .
O(1) H(43) 2.784(6) .
O(2) H(1) 2.521 .
O(2) H(2) 2.725 .
O(2) H(9) 3.266(6) .
O(2) H(11) 2.774(6) .
O(2) H(45) 2.925(7) 1_455
N(1) H(34) 3.463 .
N(2) H(2) 3.453 .
C(1) H(21) 3.083(6) 1_545
C(1) H(26) 3.545(6) 1_545
C(2) H(21) 3.313(7) 1_545
C(2) H(26) 3.008(7) 1_545
C(3) H(26) 2.820(6) 1_545
C(3) H(27) 3.392(7) 1_545
C(4) H(26) 3.263(6) 1_545
C(4) H(27) 3.571(6) 1_545
C(5) H(21) 3.534(6) 1_545
C(6) H(3) 3.364(9) 2_656
C(6) H(20) 3.248(8) 1_545
C(6) H(21) 3.312(7) 1_545
C(6) H(22) 2.955(7) 2_656
C(7) H(19) 3.341(7) 2_656
C(7) H(26) 3.402(8) 1_545
C(7) H(32) 3.301(7) 1_445
C(8) H(25) 3.511(7) 1_545
C(8) H(26) 3.171(7) 1_545
C(8) H(27) 3.341(8) 1_545
C(8) H(42) 3.185(7) 1_445
C(8) H(57) 3.137(8) 1_545
C(9) H(46) 3.246(8) .
C(9) H(60) 3.303(8) .
C(10) H(18) 3.244(8) 2_756
C(10) H(19) 3.398(8) 2_756
C(11) H(3) 3.406(7) 2_656
C(12) H(3) 3.359(7) 2_656
C(12) H(7) 3.568(8) 2_656
C(12) H(15) 3.431(8) 2_756
C(13) H(3) 3.388(7) 2_656
C(13) H(7) 2.809(8) 2_656
C(13) H(8) 3.550(7) 2_656
C(13) H(16) 3.449(8) 2_756
C(13) H(19) 3.175(6) 2_766
C(13) H(30) 3.420(7) 2_766
C(14) H(3) 3.432(6) 2_656
C(14) H(4) 3.044(8) 1_565
C(14) H(7) 3.149(8) 2_656
C(14) H(19) 3.561(7) 2_766
C(14) H(21) 3.443(7) 2_666
C(15) H(3) 3.442(6) 2_656
C(15) H(4) 3.299(7) 1_565
C(15) H(4) 3.462(7) 2_656
C(15) H(20) 3.508(8) 2_666
C(16) H(3) 3.414(6) 2_656
C(18) H(4) 3.363(7) 2_656
C(18) H(17) 3.492(7) 1_455
C(18) H(29) 3.351(7) 1_455
C(18) H(31) 3.385(8) 1_455
C(19) H(10) 2.911(8) 1_565
C(19) H(41) 3.434(7) 1_455
C(19) H(59) 3.371(8) .
C(20) H(41) 3.401(7) .
C(20) H(46) 3.177(8) .
C(20) H(60) 3.304(7) .
C(21) H(33) 3.571 .
C(21) H(41) 3.071(7) .
C(21) H(43) 3.147(7) .
C(22) H(6) 3.554(7) 1_665
C(22) H(7) 3.459(7) 1_665
C(22) H(16) 3.360(9) 1_565
C(22) H(19) 3.044(7) 2_766
C(22) H(23) 3.374(8) 1_655
C(22) H(41) 3.491(8) .
C(23) H(53) 3.088(6) 1_655
C(23) H(58) 3.540(6) 1_655
C(24) H(53) 3.312(7) 1_655
C(24) H(58) 2.998(7) 1_655
C(25) H(58) 2.813(6) 1_655
C(25) H(59) 3.379(7) 1_655
C(26) H(58) 3.281(6) 1_655
C(26) H(59) 3.559(6) 1_655
C(27) H(53) 3.539(6) 1_655
C(28) H(35) 3.387(9) 2_767
C(28) H(52) 3.239(8) 1_655
C(28) H(53) 3.303(7) 1_655
C(28) H(54) 2.952(7) 2_767
C(29) H(51) 3.332(7) 2_767
C(29) H(58) 3.390(8) 1_655
C(29) H(64) 3.291 1_665
C(30) H(10) 3.180(7) 1_665
C(30) H(25) 3.134(8) 1_655
C(30) H(57) 3.472(7) 1_655
C(30) H(58) 3.148(7) 1_655
C(30) H(59) 3.320(8) 1_655
C(31) H(14) 3.233(8) .
C(31) H(28) 3.281(8) .
C(32) H(50) 3.251(8) 2_757
C(32) H(51) 3.399(8) 2_757
C(33) H(35) 3.407(7) 2_767
C(34) H(35) 3.377(7) 2_767
C(34) H(39) 3.570(8) 2_767
C(34) H(47) 3.419(8) 2_757
C(35) H(35) 3.398(7) 2_767
C(35) H(39) 2.803(8) 2_767
C(35) H(40) 3.544(7) 2_767
C(35) H(48) 3.452(8) 2_757
C(35) H(51) 3.176(6) 2_657
C(35) H(62) 3.407 2_657
C(36) H(35) 3.442(7) 2_767
C(36) H(36) 3.034(8) 1_455
C(36) H(39) 3.145(8) 2_767
C(36) H(51) 3.556(7) 2_657
C(36) H(53) 3.449(8) 2_667
C(37) H(35) 3.443(7) 2_767
C(37) H(36) 3.288(7) 1_455
C(37) H(36) 3.477(7) 2_767
C(37) H(52) 3.531(8) 2_667
C(38) H(35) 3.422(6) 2_767
C(40) H(36) 3.360(7) 2_767
C(40) H(49) 3.474(7) 1_565
C(40) H(61) 3.356(7) 1_565
C(40) H(63) 3.359 1_565
C(41) H(9) 3.453(8) 1_565
C(41) H(27) 3.353(8) .
C(41) H(42) 2.879(8) 1_455
C(42) H(9) 3.386(7) .
C(42) H(14) 3.198(8) .
C(42) H(28) 3.310(7) .
C(43) H(1) 3.597 .
C(43) H(9) 3.059(7) .
C(43) H(11) 3.147(7) .
C(44) H(9) 3.465(8) .
C(44) H(38) 3.551(7) 1_445
C(44) H(39) 3.459(7) 1_445
C(44) H(48) 3.365(8) 1_455
C(44) H(51) 3.041(7) 2_657
C(44) H(55) 3.357(8) 1_545
H(1) O(2) 2.521 .
H(1) C(43) 3.597 .
H(1) H(34) 3.448 .
H(1) H(45) 3.153 1_455
H(1) H(59) 3.590 .
H(2) O(2) 2.725 .
H(2) N(2) 3.453 .
H(2) H(33) 3.424 .
H(2) H(34) 2.664 .
H(2) H(59) 3.278 .
H(2) H(60) 3.520 .
H(3) C(6) 3.364(9) 2_656
H(3) C(11) 3.406(7) 2_656
H(3) C(12) 3.359(7) 2_656
H(3) C(13) 3.388(7) 2_656
H(3) C(14) 3.432(6) 2_656
H(3) C(15) 3.442(6) 2_656
H(3) C(16) 3.414(6) 2_656
H(3) H(3) 2.854(8) 2_656
H(3) H(5) 3.012(9) 2_656
H(3) H(8) 3.561(8) 2_656
H(3) H(21) 3.503(7) 1_545
H(3) H(22) 2.878(7) 2_656
H(4) C(14) 3.044(8) 1_545
H(4) C(15) 3.299(7) 1_545
H(4) C(15) 3.462(7) 2_656
H(4) C(18) 3.363(7) 2_656
H(4) H(20) 2.328(8) 1_545
H(4) H(21) 2.842(7) 1_545
H(4) H(21) 3.591(6) 2_656
H(4) H(22) 2.679(7) 2_656
H(4) H(23) 3.231(7) 2_656
H(5) H(3) 3.012(9) 2_656
H(5) H(8) 3.029(8) 2_656
H(5) H(15) 3.521(8) 2_756
H(5) H(17) 3.503(8) 2_756
H(5) H(22) 2.805(7) 2_656
H(6) C(22) 3.554(7) 1_445
H(6) H(12) 3.394(9) 1_455
H(6) H(16) 3.437(9) 1_455
H(6) H(26) 3.438(8) 1_545
H(6) H(31) 3.564(7) 1_445
H(6) H(32) 2.763(7) 1_445
H(7) C(12) 3.568(8) 2_656
H(7) C(13) 2.809(8) 2_656
H(7) C(14) 3.149(8) 2_656
H(7) C(22) 3.459(7) 1_445
H(7) H(16) 3.518(9) 1_455
H(7) H(19) 2.594(7) 2_656
H(7) H(20) 3.184(8) 2_656
H(7) H(21) 3.133(8) 1_545
H(7) H(26) 3.143(9) 1_545
H(7) H(31) 3.208(7) 1_445
H(7) H(32) 2.990(7) 1_445
H(8) C(13) 3.550(7) 2_656
H(8) H(3) 3.561(8) 2_656
H(8) H(5) 3.029(8) 2_656
H(8) H(16) 3.316(8) 1_455
H(8) H(17) 3.202(9) 1_455
H(8) H(19) 3.364(7) 2_656
H(9) O(2) 3.266(6) .
H(9) C(41) 3.453(8) 1_545
H(9) C(42) 3.386(7) .
H(9) C(43) 3.059(7) .
H(9) C(44) 3.465(8) .
H(9) H(26) 3.571(7) 1_545
H(9) H(27) 3.332(7) 1_545
H(9) H(42) 3.306(7) 1_445
H(9) H(57) 2.514(8) 1_545
H(9) H(60) 3.068(6) .
H(9) H(61) 3.396(7) .
H(9) H(63) 3.359 .
H(9) H(64) 3.338 .
H(10) C(19) 2.911(8) 1_545
H(10) C(30) 3.180(7) 1_445
H(10) H(25) 2.707(7) 1_545
H(10) H(26) 2.669(8) 1_545
H(10) H(27) 2.863(8) 1_545
H(10) H(41) 3.308(7) 1_445
H(10) H(42) 2.417(7) 1_445
H(10) H(43) 3.408(7) 1_445
H(10) H(57) 2.909(8) 1_545
H(11) O(2) 2.774(6) .
H(11) C(43) 3.147(7) .
H(11) H(42) 3.432(7) 1_445
H(11) H(64) 3.220 .
H(12) H(6) 3.394(9) 1_655
H(12) H(32) 3.023(9) 1_545
H(12) H(46) 3.244(8) .
H(13) O(1) 2.933(7) 1_545
H(13) H(27) 3.029(7) 1_545
H(13) H(32) 3.381(9) 1_545
H(13) H(33) 3.161 1_545
H(13) H(56) 3.346(8) 1_545
H(13) H(57) 3.445(8) 1_545
H(14) C(31) 3.233(8) .
H(14) C(42) 3.198(8) .
H(14) H(44) 3.213(8) .
H(14) H(46) 2.452(8) .
H(14) H(60) 2.387(8) .
H(14) H(61) 3.247(8) .
H(15) C(12) 3.431(8) 2_756
H(15) H(5) 3.521(8) 2_756
H(15) H(15) 3.072(9) 2_756
H(15) H(18) 2.614(8) 2_756
H(15) H(19) 3.291(9) 2_756
H(15) H(20) 3.384(7) 1_545
H(16) C(13) 3.449(8) 2_756
H(16) C(22) 3.360(9) 1_545
H(16) H(6) 3.437(9) 1_655
H(16) H(7) 3.518(9) 1_655
H(16) H(8) 3.316(8) 1_655
H(16) H(18) 3.177(8) 2_756
H(16) H(19) 2.698(8) 2_756
H(16) H(30) 2.951(9) 1_545
H(16) H(32) 2.882(9) 1_545
H(17) C(18) 3.492(7) 1_655
H(17) H(5) 3.503(8) 2_756
H(17) H(8) 3.202(9) 1_655
H(17) H(18) 3.481(8) 2_756
H(17) H(22) 3.280(7) 1_655
H(17) H(23) 3.371(7) 1_655
H(17) H(24) 3.247(7) 1_655
H(18) C(10) 3.244(8) 2_756
H(18) H(15) 2.614(8) 2_756
H(18) H(16) 3.177(8) 2_756
H(18) H(17) 3.481(8) 2_756
H(19) C(7) 3.341(7) 2_656
H(19) C(10) 3.398(8) 2_756
H(19) C(13) 3.175(6) 2_766
H(19) C(14) 3.561(7) 2_766
H(19) C(22) 3.044(7) 2_766
H(19) H(7) 2.594(7) 2_656
H(19) H(8) 3.364(7) 2_656
H(19) H(15) 3.291(9) 2_756
H(19) H(16) 2.698(8) 2_756
H(19) H(19) 2.993(6) 2_766
H(19) H(30) 2.535(7) 2_766
H(19) H(31) 3.022(7) 2_766
H(19) H(32) 3.091(7) 2_766
H(20) C(6) 3.248(8) 1_565
H(20) C(15) 3.508(8) 2_666
H(20) H(4) 2.328(8) 1_565
H(20) H(7) 3.184(8) 2_656
H(20) H(15) 3.384(7) 1_565
H(20) H(21) 3.022(7) 2_666
H(20) H(23) 3.320(7) 2_666
H(20) H(31) 3.208(8) 2_766
H(21) C(1) 3.083(6) 1_565
H(21) C(2) 3.313(7) 1_565
H(21) C(5) 3.534(6) 1_565
H(21) C(6) 3.312(7) 1_565
H(21) C(14) 3.443(7) 2_666
H(21) H(3) 3.503(7) 1_565
H(21) H(4) 2.842(7) 1_565
H(21) H(4) 3.591(6) 2_656
H(21) H(7) 3.133(8) 1_565
H(21) H(20) 3.022(7) 2_666
H(22) C(6) 2.955(7) 2_656
H(22) H(3) 2.878(7) 2_656
H(22) H(4) 2.679(7) 2_656
H(22) H(5) 2.805(7) 2_656
H(22) H(17) 3.280(7) 1_455
H(23) C(22) 3.374(8) 1_455
H(23) H(4) 3.231(7) 2_656
H(23) H(17) 3.371(7) 1_455
H(23) H(20) 3.320(7) 2_666
H(23) H(29) 2.785(6) 1_455
H(23) H(31) 2.450(8) 1_455
H(24) H(17) 3.247(7) 1_455
H(24) H(29) 3.083(7) 1_455
H(24) H(45) 3.328(8) 1_455
H(25) C(8) 3.511(7) 1_565
H(25) C(30) 3.134(8) 1_455
H(25) H(10) 2.707(7) 1_565
H(25) H(31) 3.261(8) 1_455
H(25) H(41) 2.500(7) 1_455
H(25) H(42) 2.920(8) 1_455
H(25) H(45) 3.428(8) 1_455
H(25) H(57) 3.558(7) .
H(25) H(59) 3.104(8) .
H(26) C(1) 3.545(6) 1_565
H(26) C(2) 3.008(7) 1_565
H(26) C(3) 2.820(6) 1_565
H(26) C(4) 3.263(6) 1_565
H(26) C(7) 3.402(8) 1_565
H(26) C(8) 3.171(7) 1_565
H(26) H(6) 3.438(8) 1_565
H(26) H(7) 3.143(9) 1_565
H(26) H(9) 3.571(7) 1_565
H(26) H(10) 2.669(8) 1_565
H(27) C(3) 3.392(7) 1_565
H(27) C(4) 3.571(6) 1_565
H(27) C(8) 3.341(8) 1_565
H(27) C(41) 3.353(8) .
H(27) H(9) 3.332(7) 1_565
H(27) H(10) 2.863(8) 1_565
H(27) H(13) 3.029(7) 1_565
H(27) H(33) 3.572 .
H(27) H(34) 3.278 .
H(27) H(57) 3.066(8) .
H(27) H(59) 2.784(8) .
H(28) C(31) 3.281(8) .
H(28) C(42) 3.310(7) .
H(28) H(34) 3.556 .
H(28) H(41) 3.078(6) .
H(28) H(46) 2.360(8) .
H(28) H(60) 2.404(7) .
H(29) C(18) 3.351(7) 1_655
H(29) H(23) 2.785(6) 1_655
H(29) H(24) 3.083(7) 1_655
H(29) H(41) 3.415(7) .
H(29) H(46) 3.241(8) .
H(30) C(13) 3.420(7) 2_766
H(30) H(16) 2.951(9) 1_565
H(30) H(19) 2.535(7) 2_766
H(31) C(18) 3.385(8) 1_655
H(31) H(6) 3.564(7) 1_665
H(31) H(7) 3.208(7) 1_665
H(31) H(19) 3.022(7) 2_766
H(31) H(20) 3.208(8) 2_766
H(31) H(23) 2.450(8) 1_655
H(31) H(25) 3.261(8) 1_655
H(31) H(41) 3.377(8) .
H(32) C(7) 3.301(7) 1_665
H(32) H(6) 2.763(7) 1_665
H(32) H(7) 2.990(7) 1_665
H(32) H(12) 3.023(9) 1_565
H(32) H(13) 3.381(9) 1_565
H(32) H(16) 2.882(9) 1_565
H(32) H(19) 3.091(7) 2_766
H(32) H(41) 3.374(8) .
H(32) H(43) 3.225(8) .
H(33) O(1) 2.506 .
H(33) C(21) 3.571 .
H(33) H(2) 3.424 .
H(33) H(13) 3.161 1_565
H(33) H(27) 3.572 .
H(34) O(1) 2.755 .
H(34) N(1) 3.463 .
H(34) H(1) 3.448 .
H(34) H(2) 2.664 .
H(34) H(27) 3.278 .
H(34) H(28) 3.556 .
H(35) C(28) 3.387(9) 2_767
H(35) C(33) 3.407(7) 2_767
H(35) C(34) 3.377(7) 2_767
H(35) C(35) 3.398(7) 2_767
H(35) C(36) 3.442(7) 2_767
H(35) C(37) 3.443(7) 2_767
H(35) C(38) 3.422(6) 2_767
H(35) H(35) 2.877(8) 2_767
H(35) H(37) 3.033(9) 2_767
H(35) H(40) 3.568(8) 2_767
H(35) H(53) 3.486(8) 1_655
H(35) H(54) 2.873(7) 2_767
H(36) C(36) 3.034(8) 1_655
H(36) C(37) 3.288(7) 1_655
H(36) C(37) 3.477(7) 2_767
H(36) C(40) 3.360(7) 2_767
H(36) H(52) 2.318(8) 1_655
H(36) H(53) 2.834(7) 1_655
H(36) H(53) 3.595(7) 2_767
H(36) H(54) 2.681(7) 2_767
H(36) H(55) 3.219(7) 2_767
H(37) H(35) 3.033(9) 2_767
H(37) H(40) 3.034(8) 2_767
H(37) H(47) 3.508(8) 2_757
H(37) H(49) 3.516(8) 2_757
H(37) H(54) 2.801(7) 2_767
H(38) C(44) 3.551(7) 1_665
H(38) H(44) 3.421(9) 1_565
H(38) H(48) 3.424(8) 1_565
H(38) H(58) 3.423(8) 1_655
H(38) H(63) 3.577 1_665
H(38) H(64) 2.752 1_665
H(39) C(34) 3.570(8) 2_767
H(39) C(35) 2.803(8) 2_767
H(39) C(36) 3.145(8) 2_767
H(39) C(44) 3.459(7) 1_665
H(39) H(48) 3.514(9) 1_565
H(39) H(51) 2.587(7) 2_767
H(39) H(52) 3.188(8) 2_767
H(39) H(53) 3.129(8) 1_655
H(39) H(58) 3.133(9) 1_655
H(39) H(63) 3.225 1_665
H(39) H(64) 2.980 1_665
H(40) C(35) 3.544(7) 2_767
H(40) H(35) 3.568(8) 2_767
H(40) H(37) 3.034(8) 2_767
H(40) H(48) 3.305(8) 1_565
H(40) H(49) 3.194(9) 1_565
H(40) H(51) 3.355(7) 2_767
H(41) O(1) 3.283(6) .
H(41) C(19) 3.434(7) 1_655
H(41) C(20) 3.401(7) .
H(41) C(21) 3.071(7) .
H(41) C(22) 3.491(8) .
H(41) H(10) 3.308(7) 1_665
H(41) H(25) 2.500(7) 1_655
H(41) H(28) 3.078(6) .
H(41) H(29) 3.415(7) .
H(41) H(31) 3.377(8) .
H(41) H(32) 3.374(8) .
H(41) H(58) 3.550(7) 1_655
H(41) H(59) 3.307(7) 1_655
H(42) C(8) 3.185(7) 1_665
H(42) C(41) 2.879(8) 1_655
H(42) H(9) 3.306(7) 1_665
H(42) H(10) 2.417(7) 1_665
H(42) H(11) 3.432(7) 1_665
H(42) H(25) 2.920(8) 1_655
H(42) H(57) 2.664(7) 1_655
H(42) H(58) 2.640(8) 1_655
H(42) H(59) 2.845(8) 1_655
H(43) O(1) 2.784(6) .
H(43) C(21) 3.147(7) .
H(43) H(10) 3.408(7) 1_665
H(43) H(32) 3.225(8) .
H(44) H(14) 3.213(8) .
H(44) H(38) 3.421(9) 1_545
H(44) H(64) 3.066 1_655
H(45) O(2) 2.925(7) 1_655
H(45) H(1) 3.153 1_655
H(45) H(24) 3.328(8) 1_655
H(45) H(25) 3.428(8) 1_655
H(45) H(59) 2.997(7) 1_655
H(45) H(64) 3.423 1_655
H(46) C(9) 3.246(8) .
H(46) C(20) 3.177(8) .
H(46) H(12) 3.244(8) .
H(46) H(14) 2.452(8) .
H(46) H(28) 2.360(8) .
H(46) H(29) 3.241(8) .
H(47) C(34) 3.419(8) 2_757
H(47) H(37) 3.508(8) 2_757
H(47) H(47) 3.075(8) 2_757
H(47) H(50) 2.608(8) 2_757
H(47) H(51) 3.288(9) 2_757
H(47) H(52) 3.382(7) 1_655
H(48) C(35) 3.452(8) 2_757
H(48) C(44) 3.365(8) 1_655
H(48) H(38) 3.424(8) 1_545
H(48) H(39) 3.514(9) 1_545
H(48) H(40) 3.305(8) 1_545
H(48) H(50) 3.191(8) 2_757
H(48) H(51) 2.701(8) 2_757
H(48) H(62) 2.951 1_655
H(48) H(64) 2.891 1_655
H(49) C(40) 3.474(7) 1_545
H(49) H(37) 3.516(8) 2_757
H(49) H(40) 3.194(9) 1_545
H(49) H(50) 3.498(8) 2_757
H(49) H(54) 3.268(7) 1_545
H(49) H(55) 3.366(7) 1_545
H(49) H(56) 3.214(7) 1_545
H(50) C(32) 3.251(8) 2_757
H(50) H(47) 2.608(8) 2_757
H(50) H(48) 3.191(8) 2_757
H(50) H(49) 3.498(8) 2_757
H(51) C(29) 3.332(7) 2_767
H(51) C(32) 3.399(8) 2_757
H(51) C(35) 3.176(6) 2_657
H(51) C(36) 3.556(7) 2_657
H(51) C(44) 3.041(7) 2_657
H(51) H(39) 2.587(7) 2_767
H(51) H(40) 3.355(7) 2_767
H(51) H(47) 3.288(9) 2_757
H(51) H(48) 2.701(8) 2_757
H(51) H(51) 3.001(6) 2_657
H(51) H(62) 2.523 2_657
H(51) H(63) 3.032 2_657
H(51) H(64) 3.084 2_657
H(52) C(28) 3.239(8) 1_455
H(52) C(37) 3.531(8) 2_667
H(52) H(36) 2.318(8) 1_455
H(52) H(39) 3.188(8) 2_767
H(52) H(47) 3.382(7) 1_455
H(52) H(53) 3.040(7) 2_667
H(52) H(55) 3.301(7) 2_667
H(52) H(63) 3.207 2_657
H(53) C(23) 3.088(6) 1_455
H(53) C(24) 3.312(7) 1_455
H(53) C(27) 3.539(6) 1_455
H(53) C(28) 3.303(7) 1_455
H(53) C(36) 3.449(8) 2_667
H(53) H(35) 3.486(8) 1_455
H(53) H(36) 2.834(7) 1_455
H(53) H(36) 3.595(7) 2_767
H(53) H(39) 3.129(8) 1_455
H(53) H(52) 3.040(7) 2_667
H(54) C(28) 2.952(7) 2_767
H(54) H(35) 2.873(7) 2_767
H(54) H(36) 2.681(7) 2_767
H(54) H(37) 2.801(7) 2_767
H(54) H(49) 3.268(7) 1_565
H(55) C(44) 3.357(8) 1_565
H(55) H(36) 3.219(7) 2_767
H(55) H(49) 3.366(7) 1_565
H(55) H(52) 3.301(7) 2_667
H(55) H(61) 2.808(6) 1_565
H(55) H(63) 2.429 1_565
H(56) H(13) 3.346(8) 1_565
H(56) H(49) 3.214(7) 1_565
H(56) H(61) 3.065(7) 1_565
H(57) C(8) 3.137(8) 1_565
H(57) C(30) 3.472(7) 1_455
H(57) H(9) 2.514(8) 1_565
H(57) H(10) 2.909(8) 1_565
H(57) H(13) 3.445(8) 1_565
H(57) H(25) 3.558(7) .
H(57) H(27) 3.066(8) .
H(57) H(42) 2.664(7) 1_455
H(57) H(63) 3.278 1_565
H(58) C(23) 3.540(6) 1_455
H(58) C(24) 2.998(7) 1_455
H(58) C(25) 2.813(6) 1_455
H(58) C(26) 3.281(6) 1_455
H(58) C(29) 3.390(8) 1_455
H(58) C(30) 3.148(7) 1_455
H(58) H(38) 3.423(8) 1_455
H(58) H(39) 3.133(9) 1_455
H(58) H(41) 3.550(7) 1_455
H(58) H(42) 2.640(8) 1_455
H(59) C(19) 3.371(8) .
H(59) C(25) 3.379(7) 1_455
H(59) C(26) 3.559(6) 1_455
H(59) C(30) 3.320(8) 1_455
H(59) H(1) 3.590 .
H(59) H(2) 3.278 .
H(59) H(25) 3.104(8) .
H(59) H(27) 2.784(8) .
H(59) H(41) 3.307(7) 1_455
H(59) H(42) 2.845(8) 1_455
H(59) H(45) 2.997(7) 1_455
H(60) C(9) 3.303(8) .
H(60) C(20) 3.304(7) .
H(60) H(2) 3.520 .
H(60) H(9) 3.068(6) .
H(60) H(14) 2.387(8) .
H(60) H(28) 2.404(7) .
H(61) C(40) 3.356(7) 1_545
H(61) H(9) 3.396(7) .
H(61) H(14) 3.247(8) .
H(61) H(55) 2.808(6) 1_545
H(61) H(56) 3.065(7) 1_545
H(62) C(35) 3.407 2_657
H(62) H(48) 2.951 1_455
H(62) H(51) 2.523 2_657
H(63) C(40) 3.359 1_545
H(63) H(9) 3.359 .
H(63) H(38) 3.577 1_445
H(63) H(39) 3.225 1_445
H(63) H(51) 3.032 2_657
H(63) H(52) 3.207 2_657
H(63) H(55) 2.429 1_545
H(63) H(57) 3.278 1_545
H(64) C(29) 3.291 1_445
H(64) H(9) 3.338 .
H(64) H(11) 3.220 .
H(64) H(38) 2.752 1_445
H(64) H(39) 2.980 1_445
H(64) H(44) 3.066 1_455
H(64) H(45) 3.423 1_455
H(64) H(48) 2.891 1_455
H(64) H(51) 3.084 2_657

loop_
_geom_torsion_atom_site_label_1
_geom_torsion_atom_site_label_2
_geom_torsion_atom_site_label_3
_geom_torsion_atom_site_label_4
_geom_torsion
N(1) Ir(1) C(1) C(2) -41.2
N(1) Ir(1) C(1) C(5) -158.7
N(1) Ir(1) C(1) C(6) 81.2
C(1) Ir(1) N(1) C(17) -65.2
N(1) Ir(1) C(2) C(1) 152.4
N(1) Ir(1) C(2) C(3) -89.7
N(1) Ir(1) C(2) C(7) 32.2
C(2) Ir(1) N(1) C(17) -89.9
N(1) Ir(1) C(3) C(2) 100.1
N(1) Ir(1) C(3) C(4) -142.3
N(1) Ir(1) C(3) C(8) -18.7
C(3) Ir(1) N(1) C(17) -128.9
N(1) Ir(1) C(4) C(3) 50.3
N(1) Ir(1) C(4) C(5) 170.5
N(1) Ir(1) C(4) C(9) -72.2
C(4) Ir(1) N(1) C(17) -156.7
N(1) Ir(1) C(5) C(1) 83.3
N(1) Ir(1) C(5) C(4) -31.3
N(1) Ir(1) C(5) C(10) -155.6
C(5) Ir(1) N(1) C(17) -132.2
N(1) Ir(1) C(11) C(12) 167.8
N(1) Ir(1) C(11) C(16) -11.5
C(11) Ir(1) N(1) C(17) 24.0
N(1) Ir(1) C(20) C(21) -41.6
C(20) Ir(1) N(1) C(17) 114.5
C(1) Ir(1) C(2) C(3) 117.9
C(1) Ir(1) C(2) C(7) -120.2
C(2) Ir(1) C(1) C(5) -117.4
C(2) Ir(1) C(1) C(6) 122.5
C(1) Ir(1) C(3) C(2) -37.2
C(1) Ir(1) C(3) C(4) 80.4
C(1) Ir(1) C(3) C(8) -156.1
C(3) Ir(1) C(1) C(2) 37.4
C(3) Ir(1) C(1) C(5) -80.0
C(3) Ir(1) C(1) C(6) 159.9
C(1) Ir(1) C(4) C(3) -80.6
C(1) Ir(1) C(4) C(5) 39.6
C(1) Ir(1) C(4) C(9) 157.0
C(4) Ir(1) C(1) C(2) 78.4
C(4) Ir(1) C(1) C(5) -39.0
C(4) Ir(1) C(1) C(6) -159.1
C(1) Ir(1) C(5) C(4) -114.7
C(1) Ir(1) C(5) C(10) 121.1
C(5) Ir(1) C(1) C(2) 117.4
C(5) Ir(1) C(1) C(6) -120.1
C(1) Ir(1) C(11) C(12) -55.2
C(1) Ir(1) C(11) C(16) 125.5
C(11) Ir(1) C(1) C(2) -122.7
C(11) Ir(1) C(1) C(5) 119.8
C(11) Ir(1) C(1) C(6) -0.3
C(1) Ir(1) C(20) C(21) 138.0
C(20) Ir(1) C(1) C(2) 139.3
C(20) Ir(1) C(1) C(5) 21.9
C(20) Ir(1) C(1) C(6) -98.2
C(2) Ir(1) C(3) C(4) 117.5
C(2) Ir(1) C(3) C(8) -118.9
C(3) Ir(1) C(2) C(1) -117.9
C(3) Ir(1) C(2) C(7) 121.9
C(2) Ir(1) C(4) C(3) -38.0
C(2) Ir(1) C(4) C(5) 82.2
C(2) Ir(1) C(4) C(9) -160.5
C(4) Ir(1) C(2) C(1) -81.4
C(4) Ir(1) C(2) C(3) 36.5
C(4) Ir(1) C(2) C(7) 158.4
C(2) Ir(1) C(5) C(1) 37.1
C(2) Ir(1) C(5) C(4) -77.5
C(2) Ir(1) C(5) C(10) 158.3
C(5) Ir(1) C(2) C(1) -38.3
C(5) Ir(1) C(2) C(3) 79.6
C(5) Ir(1) C(2) C(7) -158.5
C(2) Ir(1) C(11) C(12) -90.0
C(2) Ir(1) C(11) C(16) 90.7
C(11) Ir(1) C(2) C(1) 67.9
C(11) Ir(1) C(2) C(3) -174.3
C(11) Ir(1) C(2) C(7) -52.4
C(2) Ir(1) C(20) C(21) -161.2
C(20) Ir(1) C(2) C(1) -92.1
C(20) Ir(1) C(2) C(3) 25.7
C(20) Ir(1) C(2) C(7) 147.6
C(3) Ir(1) C(4) C(5) 120.2
C(3) Ir(1) C(4) C(9) -122.5
C(4) Ir(1) C(3) C(2) -117.5
C(4) Ir(1) C(3) C(8) 123.6
C(3) Ir(1) C(5) C(1) 79.7
C(3) Ir(1) C(5) C(4) -35.0
C(3) Ir(1) C(5) C(10) -159.2
C(5) Ir(1) C(3) C(2) -80.8
C(5) Ir(1) C(3) C(4) 36.7
C(5) Ir(1) C(3) C(8) 160.3
C(3) Ir(1) C(11) C(12) -97.9
C(3) Ir(1) C(11) C(16) 82.8
C(11) Ir(1) C(3) C(2) 11.6
C(11) Ir(1) C(3) C(4) 129.1
C(11) Ir(1) C(3) C(8) -107.3
C(3) Ir(1) C(20) C(21) -143.8
C(20) Ir(1) C(3) C(2) -167.2
C(20) Ir(1) C(3) C(4) -49.6
C(20) Ir(1) C(3) C(8) 73.9
C(4) Ir(1) C(5) C(1) 114.7
C(4) Ir(1) C(5) C(10) -124.2
C(5) Ir(1) C(4) C(3) -120.2
C(5) Ir(1) C(4) C(9) 117.4
C(4) Ir(1) C(11) C(12) -10.9
C(4) Ir(1) C(11) C(16) 169.8
C(11) Ir(1) C(4) C(3) -131.3
C(11) Ir(1) C(4) C(5) -11.1
C(11) Ir(1) C(4) C(9) 106.2
C(4) Ir(1) C(20) C(21) -170.7
C(20) Ir(1) C(4) C(3) 137.1
C(20) Ir(1) C(4) C(5) -102.7
C(20) Ir(1) C(4) C(9) 14.6
C(5) Ir(1) C(11) C(12) -18.5
C(5) Ir(1) C(11) C(16) 162.2
C(11) Ir(1) C(5) C(1) -71.0
C(11) Ir(1) C(5) C(4) 174.4
C(11) Ir(1) C(5) C(10) 50.2
C(5) Ir(1) C(20) C(21) 151.6
C(20) Ir(1) C(5) C(1) -164.7
C(20) Ir(1) C(5) C(4) 80.6
C(20) Ir(1) C(5) C(10) -43.6
C(11) Ir(1) C(20) C(21) 36.7
C(20) Ir(1) C(11) C(12) 81.0
C(20) Ir(1) C(11) C(16) -98.3
N(2) Ir(2) C(23) C(24) -40.5
N(2) Ir(2) C(23) C(27) -158.7
N(2) Ir(2) C(23) C(28) 81.2
C(23) Ir(2) N(2) C(39) -64.2
N(2) Ir(2) C(24) C(23) 153.1
N(2) Ir(2) C(24) C(25) -89.9
N(2) Ir(2) C(24) C(29) 32.3
C(24) Ir(2) N(2) C(39) -88.7
N(2) Ir(2) C(25) C(24) 100.1
N(2) Ir(2) C(25) C(26) -141.0
N(2) Ir(2) C(25) C(30) -18.7
C(25) Ir(2) N(2) C(39) -127.7
N(2) Ir(2) C(26) C(25) 52.0
N(2) Ir(2) C(26) C(27) 170.8
N(2) Ir(2) C(26) C(31) -70.4
C(26) Ir(2) N(2) C(39) -156.5
N(2) Ir(2) C(27) C(23) 84.5
N(2) Ir(2) C(27) C(26) -30.7
N(2) Ir(2) C(27) C(32) -153.6
C(27) Ir(2) N(2) C(39) -132.4
N(2) Ir(2) C(33) C(34) 167.1
N(2) Ir(2) C(33) C(38) -11.2
C(33) Ir(2) N(2) C(39) 24.9
N(2) Ir(2) C(42) C(43) -42.4
C(42) Ir(2) N(2) C(39) 115.9
C(23) Ir(2) C(24) C(25) 117.0
C(23) Ir(2) C(24) C(29) -120.8
C(24) Ir(2) C(23) C(27) -118.2
C(24) Ir(2) C(23) C(28) 121.7
C(23) Ir(2) C(25) C(24) -37.7
C(23) Ir(2) C(25) C(26) 81.2
C(23) Ir(2) C(25) C(30) -156.5
C(25) Ir(2) C(23) C(24) 37.9
C(25) Ir(2) C(23) C(27) -80.3
C(25) Ir(2) C(23) C(28) 159.6
C(23) Ir(2) C(26) C(25) -79.6
C(23) Ir(2) C(26) C(27) 39.1
C(23) Ir(2) C(26) C(31) 158.0
C(26) Ir(2) C(23) C(24) 79.1
C(26) Ir(2) C(23) C(27) -39.1
C(26) Ir(2) C(23) C(28) -159.2
C(23) Ir(2) C(27) C(26) -115.2
C(23) Ir(2) C(27) C(32) 121.9
C(27) Ir(2) C(23) C(24) 118.2
C(27) Ir(2) C(23) C(28) -120.1
C(23) Ir(2) C(33) C(34) -55.5
C(23) Ir(2) C(33) C(38) 126.1
C(33) Ir(2) C(23) C(24) -121.9
C(33) Ir(2) C(23) C(27) 119.9
C(33) Ir(2) C(23) C(28) -0.2
C(23) Ir(2) C(42) C(43) 137.7
C(42) Ir(2) C(23) C(24) 139.3
C(42) Ir(2) C(23) C(27) 21.1
C(42) Ir(2) C(23) C(28) -99.0
C(24) Ir(2) C(25) C(26) 118.9
C(24) Ir(2) C(25) C(30) -118.8
C(25) Ir(2) C(24) C(23) -117.0
C(25) Ir(2) C(24) C(29) 122.2
C(24) Ir(2) C(26) C(25) -37.2
C(24) Ir(2) C(26) C(27) 81.6
C(24) Ir(2) C(26) C(31) -159.6
C(26) Ir(2) C(24) C(23) -81.1
C(26) Ir(2) C(24) C(25) 36.0
C(26) Ir(2) C(24) C(29) 158.1
C(24) Ir(2) C(27) C(23) 36.8
C(24) Ir(2) C(27) C(26) -78.3
C(24) Ir(2) C(27) C(32) 158.7
C(27) Ir(2) C(24) C(23) -37.7
C(27) Ir(2) C(24) C(25) 79.3
C(27) Ir(2) C(24) C(29) -158.5
C(24) Ir(2) C(33) C(34) -90.8
C(24) Ir(2) C(33) C(38) 90.9
C(33) Ir(2) C(24) C(23) 68.8
C(33) Ir(2) C(24) C(25) -174.2
C(33) Ir(2) C(24) C(29) -52.0
C(24) Ir(2) C(42) C(43) -161.6
C(42) Ir(2) C(24) C(23) -92.0
C(42) Ir(2) C(24) C(25) 25.1
C(42) Ir(2) C(24) C(29) 147.3
C(25) Ir(2) C(26) C(27) 118.7
C(25) Ir(2) C(26) C(31) -122.4
C(26) Ir(2) C(25) C(24) -118.9
C(26) Ir(2) C(25) C(30) 122.3
C(25) Ir(2) C(27) C(23) 79.3
C(25) Ir(2) C(27) C(26) -35.9
C(25) Ir(2) C(27) C(32) -158.8
C(27) Ir(2) C(25) C(24) -81.2
C(27) Ir(2) C(25) C(26) 37.7
C(27) Ir(2) C(25) C(30) 160.0
C(25) Ir(2) C(33) C(34) -98.7
C(25) Ir(2) C(33) C(38) 83.0
C(33) Ir(2) C(25) C(24) 11.7
C(33) Ir(2) C(25) C(26) 130.6
C(33) Ir(2) C(25) C(30) -107.1
C(25) Ir(2) C(42) C(43) -144.6
C(42) Ir(2) C(25) C(24) -167.5
C(42) Ir(2) C(25) C(26) -48.5
C(42) Ir(2) C(25) C(30) 73.7
C(26) Ir(2) C(27) C(23) 115.2
C(26) Ir(2) C(27) C(32) -122.9
C(27) Ir(2) C(26) C(25) -118.7
C(27) Ir(2) C(26) C(31) 118.9
C(26) Ir(2) C(33) C(34) -10.4
C(26) Ir(2) C(33) C(38) 171.3
C(33) Ir(2) C(26) C(25) -131.1
C(33) Ir(2) C(26) C(27) -12.4
C(33) Ir(2) C(26) C(31) 106.5
C(26) Ir(2) C(42) C(43) -171.2
C(42) Ir(2) C(26) C(25) 137.9
C(42) Ir(2) C(26) C(27) -103.4
C(42) Ir(2) C(26) C(31) 15.5
C(27) Ir(2) C(33) C(34) -18.9
C(27) Ir(2) C(33) C(38) 162.8
C(33) Ir(2) C(27) C(23) -71.0
C(33) Ir(2) C(27) C(26) 173.8
C(33) Ir(2) C(27) C(32) 50.9
C(27) Ir(2) C(42) C(43) 150.9
C(42) Ir(2) C(27) C(23) -165.2
C(42) Ir(2) C(27) C(26) 79.6
C(42) Ir(2) C(27) C(32) -43.3
C(33) Ir(2) C(42) C(43) 35.7
C(42) Ir(2) C(33) C(34) 80.6
C(42) Ir(2) C(33) C(38) -97.7
Ir(1) N(1) C(17) C(16) -30.6
Ir(1) N(1) C(17) C(18) 85.6
Ir(1) N(1) C(17) C(19) -154.6
Ir(2) N(2) C(39) C(38) -32.5
Ir(2) N(2) C(39) C(40) 85.3
Ir(2) N(2) C(39) C(41) -154.3
Ir(1) C(1) C(2) C(3) -62.7
Ir(1) C(1) C(2) C(7) 127.4
Ir(1) C(1) C(5) C(4) 66.1
Ir(1) C(1) C(5) C(10) -125.8
C(2) C(1) C(5) Ir(1) -61.9
C(2) C(1) C(5) C(4) 4.2
C(2) C(1) C(5) C(10) 172.3
C(5) C(1) C(2) Ir(1) 60.3
C(5) C(1) C(2) C(3) -2.4
C(5) C(1) C(2) C(7) -172.3
C(6) C(1) C(2) Ir(1) -123.5
C(6) C(1) C(2) C(3) 173.8
C(6) C(1) C(2) C(7) 3.9
C(6) C(1) C(5) Ir(1) 121.9
C(6) C(1) C(5) C(4) -172.0
C(6) C(1) C(5) C(10) -4.0
Ir(1) C(2) C(3) C(4) -62.1
Ir(1) C(2) C(3) C(8) 120.6
C(1) C(2) C(3) Ir(1) 61.7
C(1) C(2) C(3) C(4) -0.4
C(1) C(2) C(3) C(8) -177.8
C(7) C(2) C(3) Ir(1) -128.4
C(7) C(2) C(3) C(4) 169.5
C(7) C(2) C(3) C(8) -7.9
Ir(1) C(3) C(4) C(5) -57.8
Ir(1) C(3) C(4) C(9) 122.6
C(2) C(3) C(4) Ir(1) 60.9
C(2) C(3) C(4) C(5) 3.1
C(2) C(3) C(4) C(9) -176.5
C(8) C(3) C(4) Ir(1) -121.9
C(8) C(3) C(4) C(5) -179.7
C(8) C(3) C(4) C(9) 0.7
Ir(1) C(4) C(5) C(1) -64.9
Ir(1) C(4) C(5) C(10) 127.3
C(3) C(4) C(5) Ir(1) 60.3
C(3) C(4) C(5) C(1) -4.6
C(3) C(4) C(5) C(10) -172.4
C(9) C(4) C(5) Ir(1) -120.1
C(9) C(4) C(5) C(1) 175.1
C(9) C(4) C(5) C(10) 7.2
Ir(1) C(11) C(12) C(13) -178.3
Ir(1) C(11) C(16) C(15) 178.1
Ir(1) C(11) C(16) C(17) -3.0
C(12) C(11) C(16) C(15) -1.3
C(12) C(11) C(16) C(17) 177.6
C(16) C(11) C(12) C(13) 1.0
C(11) C(12) C(13) C(14) -0.5
C(12) C(13) C(14) C(15) 0.2
C(13) C(14) C(15) C(16) -0.5
C(14) C(15) C(16) C(11) 1.0
C(14) C(15) C(16) C(17) -177.8
C(11) C(16) C(17) N(1) 21.7
C(11) C(16) C(17) C(18) -94.0
C(11) C(16) C(17) C(19) 141.7
C(15) C(16) C(17) N(1) -159.4
C(15) C(16) C(17) C(18) 84.9
C(15) C(16) C(17) C(19) -39.4
Ir(1) C(20) C(21) O(1) 78.4
Ir(1) C(20) C(21) C(22) -100.1
Ir(2) C(23) C(24) C(25) -62.6
Ir(2) C(23) C(24) C(29) 127.3
Ir(2) C(23) C(27) C(26) 65.6
Ir(2) C(23) C(27) C(32) -125.8
C(24) C(23) C(27) Ir(2) -62.2
C(24) C(23) C(27) C(26) 3.4
C(24) C(23) C(27) C(32) 172.0
C(27) C(23) C(24) Ir(2) 60.7
C(27) C(23) C(24) C(25) -1.9
C(27) C(23) C(24) C(29) -172.0
C(28) C(23) C(24) Ir(2) -123.9
C(28) C(23) C(24) C(25) 173.5
C(28) C(23) C(24) C(29) 3.4
C(28) C(23) C(27) Ir(2) 122.3
C(28) C(23) C(27) C(26) -172.1
C(28) C(23) C(27) C(32) -3.5
Ir(2) C(24) C(25) C(26) -61.6
Ir(2) C(24) C(25) C(30) 121.3
C(23) C(24) C(25) Ir(2) 61.4
C(23) C(24) C(25) C(26) -0.3
C(23) C(24) C(25) C(30) -177.3
C(29) C(24) C(25) Ir(2) -128.5
C(29) C(24) C(25) C(26) 169.8
C(29) C(24) C(25) C(30) -7.2
Ir(2) C(25) C(26) C(27) -58.2
Ir(2) C(25) C(26) C(31) 123.7
C(24) C(25) C(26) Ir(2) 60.5
C(24) C(25) C(26) C(27) 2.3
C(24) C(25) C(26) C(31) -175.8
C(30) C(25) C(26) Ir(2) -122.5
C(30) C(25) C(26) C(27) 179.3
C(30) C(25) C(26) C(31) 1.2
Ir(2) C(26) C(27) C(23) -64.1
Ir(2) C(26) C(27) C(32) 127.2
C(25) C(26) C(27) Ir(2) 60.6
C(25) C(26) C(27) C(23) -3.5
C(25) C(26) C(27) C(32) -172.2
C(31) C(26) C(27) Ir(2) -121.3
C(31) C(26) C(27) C(23) 174.6
C(31) C(26) C(27) C(32) 5.9
Ir(2) C(33) C(34) C(35) -178.1
Ir(2) C(33) C(38) C(37) 177.9
Ir(2) C(33) C(38) C(39) -4.6
C(34) C(33) C(38) C(37) -0.5
C(34) C(33) C(38) C(39) 177.0
C(38) C(33) C(34) C(35) 0.2
C(33) C(34) C(35) C(36) 0.4
C(34) C(35) C(36) C(37) -0.6
C(35) C(36) C(37) C(38) 0.3
C(36) C(37) C(38) C(33) 0.3
C(36) C(37) C(38) C(39) -177.0
C(33) C(38) C(39) N(2) 24.0
C(33) C(38) C(39) C(40) -93.8
C(33) C(38) C(39) C(41) 141.6
C(37) C(38) C(39) N(2) -158.5
C(37) C(38) C(39) C(40) 83.6
C(37) C(38) C(39) C(41) -41.0
Ir(2) C(42) C(43) O(2) 79.4
Ir(2) C(42) C(43) C(44) -100.5
